data_2209819
loop_
_publ_author_name
'Li Wu'
'Yang Lu'
'Qi-Tai Zheng'
'Xiao-Li Li'
'Qin-Shi Zhao'

_publ_section_title
;
 8\a,9\a-Epoxy-7-oxoroyleanon
;
_journal_coeditor_code CV2078
_journal_issue 8
_journal_name_full 'Acta Crystallographica Section E'
_journal_page_first o3269
_journal_page_last o3270
_journal_paper_doi 10.1107/S1600536806025657
_journal_volume 62
_journal_year 2006
_chemical_formula_iupac 'C20 H26 O5'
_chemical_formula_moiety 'C20 H26 O5'
_chemical_formula_sum 'C20 H26 O5'
_chemical_formula_weight 346.41
_chemical_name_systematic
;
8\a,9\a-Epoxy-7-oxoroyleanon
;
_space_group_IT_number 4
_symmetry_cell_setting monoclinic
_symmetry_space_group_name_Hall 'P 2yb'
_symmetry_space_group_name_H-M 'P 1 21 1'
_atom_sites_solution_hydrogens geom
_atom_sites_solution_primary direct
_atom_sites_solution_secondary difmap
_audit_creation_method SHELXL-97
_cell_angle_alpha 90.00
_cell_angle_beta 101.61(3)
_cell_angle_gamma 90.00
_cell_formula_units_Z 2
_cell_length_a 10.336(2)
_cell_length_b 7.4770(15)
_cell_length_c 11.760(2)
_cell_measurement_reflns_used 5289
_cell_measurement_temperature 296(2)
_cell_measurement_theta_max 27.10
_cell_measurement_theta_min 2.40
_cell_volume 890.2(3)
_computing_cell_refinement 'SCALEPACK (Otwinowski & Minor, 1997)'
_computing_data_collection 'DENZO (Otwinowski & Minor, 1997)'
_computing_data_reduction SCALEPACK
_computing_molecular_graphics 'ORTEPII (Johnson, 1976) and PLATON (Spek, 2003)'
_computing_publication_material SHELXL97
_computing_structure_refinement 'SHELXL97 (Sheldrick, 1997)'
_computing_structure_solution 'SHELXS97 (Sheldrick, 1997)'
_diffrn_ambient_temperature 296(2)
_diffrn_measured_fraction_theta_full 0.983
_diffrn_measured_fraction_theta_max 0.976
_diffrn_measurement_device_type 'MAC DIP 2030K'
_diffrn_measurement_method \w
_diffrn_radiation_monochromator graphite
_diffrn_radiation_source 'rotating anode'
_diffrn_radiation_type MoK\a
_diffrn_radiation_wavelength 0.71073
_diffrn_reflns_av_R_equivalents 0.0380
_diffrn_reflns_av_sigmaI/netI 0.0120
_diffrn_reflns_limit_h_max 13
_diffrn_reflns_limit_h_min -13
_diffrn_reflns_limit_k_max 9
_diffrn_reflns_limit_k_min -9
_diffrn_reflns_limit_l_max 14
_diffrn_reflns_limit_l_min -15
_diffrn_reflns_number 5289
_diffrn_reflns_theta_full 25.00
_diffrn_reflns_theta_max 27.10
_diffrn_reflns_theta_min 2.40
_diffrn_standards_decay_% 0
_diffrn_standards_interval_count 0
_diffrn_standards_interval_time 0
_diffrn_standards_number 0
_exptl_absorpt_coefficient_mu 0.092
_exptl_absorpt_correction_type none
_exptl_crystal_colour yellow
_exptl_crystal_density_diffrn 1.292
_exptl_crystal_density_method 'not measured'
_exptl_crystal_description block
_exptl_crystal_F_000 372
_exptl_crystal_size_max 0.30
_exptl_crystal_size_mid 0.20
_exptl_crystal_size_min 0.10
_refine_diff_density_max 0.249
_refine_diff_density_min -0.183
_refine_ls_extinction_method none
_refine_ls_goodness_of_fit_ref 1.086
_refine_ls_hydrogen_treatment constr
_refine_ls_matrix_type full
_refine_ls_number_parameters 227
_refine_ls_number_reflns 2066
_refine_ls_number_restraints 1
_refine_ls_restrained_S_all 1.086
_refine_ls_R_factor_all 0.0654
_refine_ls_R_factor_gt 0.0599
_refine_ls_shift/su_max 0.001
_refine_ls_shift/su_mean 0.000
_refine_ls_structure_factor_coef Fsqd
_refine_ls_weighting_details 'calc w=1/[\s^2^(Fo^2^)+(0.071P)^2^+0.3757P] where P=(Fo^2^+2Fc^2^)/3'
_refine_ls_weighting_scheme calc
_refine_ls_wR_factor_gt 0.1484
_refine_ls_wR_factor_ref 0.1524
_reflns_number_gt 1845
_reflns_number_total 2066
_reflns_threshold_expression I>2\s(I)
_cod_data_source_file cv2078.cif
_cod_data_source_block I
_cod_original_sg_symbol_H-M 'P 21'
_cod_database_code 2209819
_cod_database_fobs_code 2209819

loop_
_symmetry_equiv_pos_as_xyz
'x, y, z'
'-x, y+1/2, -z'

loop_
_atom_site_type_symbol
_atom_site_label
_atom_site_fract_x
_atom_site_fract_y
_atom_site_fract_z
_atom_site_U_iso_or_equiv
_atom_site_adp_type
_atom_site_calc_flag
_atom_site_refinement_flags
_atom_site_occupancy
C C1 0.5603(4) 0.5027(6) -0.1434(3) 0.0601(10) Uani d . 1
H H1A 0.5932 0.3828 -0.1237 0.072 Uiso calc R 1
H H1B 0.5013 0.5338 -0.0919 0.072 Uiso calc R 1
C C2 0.4829(5) 0.5047(7) -0.2694(4) 0.0724(13) Uani d . 1
H H2A 0.5398 0.4633 -0.3203 0.087 Uiso calc R 1
H H2B 0.4089 0.4229 -0.2769 0.087 Uiso calc R 1
C C3 0.4323(4) 0.6895(8) -0.3067(4) 0.0660(12) Uani d . 1
H H3A 0.3693 0.7257 -0.2602 0.079 Uiso calc R 1
H H3B 0.3861 0.6848 -0.3871 0.079 Uiso calc R 1
C C4 0.5423(4) 0.8313(6) -0.2948(3) 0.0548(9) Uani d . 1
C C5 0.6237(3) 0.8211(5) -0.1668(3) 0.0456(8) Uani d . 1
H H5A 0.5595 0.8498 -0.1184 0.055 Uiso calc R 1
C C6 0.7271(5) 0.9698(7) -0.1404(3) 0.0694(13) Uani d . 1
H H6A 0.7746 0.9755 -0.2035 0.083 Uiso calc R 1
H H6B 0.6817 1.0830 -0.1385 0.083 Uiso calc R 1
C C7 0.8254(4) 0.9487(6) -0.0286(3) 0.0536(9) Uani d . 1
C C8 0.7966(3) 0.8170(5) 0.0587(3) 0.0412(7) Uani d . 1
C C9 0.7334(3) 0.6482(5) 0.0077(3) 0.0406(7) Uani d . 1
C C10 0.6777(3) 0.6346(5) -0.1240(3) 0.0417(8) Uani d . 1
C C11 0.7819(4) 0.4836(6) 0.0789(3) 0.0474(8) Uani d . 1
C C12 0.8710(4) 0.5051(5) 0.1954(3) 0.0461(8) Uani d . 1
C C13 0.9102(4) 0.6617(6) 0.2471(3) 0.0467(8) Uani d . 1
C C14 0.8759(3) 0.8261(6) 0.1823(3) 0.0442(8) Uani d . 1
C C15 0.9810(4) 0.6684(7) 0.3734(3) 0.0607(10) Uani d . 1
H H15A 0.9994 0.5434 0.3961 0.073 Uiso calc R 1
C C16 0.8894(5) 0.7348(9) 0.4491(4) 0.0799(17) Uani d . 1
H H16A 0.9356 0.7379 0.5285 0.120 Uiso calc R 1
H H16B 0.8149 0.6558 0.4419 0.120 Uiso calc R 1
H H16C 0.8593 0.8529 0.4250 0.120 Uiso calc R 1
C C17 1.1124(4) 0.7584(9) 0.3949(4) 0.0761(14) Uani d . 1
H H17A 1.1497 0.7570 0.4766 0.114 Uiso calc R 1
H H17B 1.1020 0.8799 0.3682 0.114 Uiso calc R 1
H H17C 1.1701 0.6963 0.3538 0.114 Uiso calc R 1
C C18 0.4767(6) 1.0156(8) -0.3122(5) 0.0850(17) Uani d . 1
H H18A 0.4262 1.0248 -0.3900 0.127 Uiso calc R 1
H H18B 0.5434 1.1068 -0.2995 0.127 Uiso calc R 1
H H18C 0.4193 1.0308 -0.2581 0.127 Uiso calc R 1
C C19 0.6226(5) 0.8076(9) -0.3901(3) 0.0745(14) Uani d . 1
H H19A 0.5648 0.8153 -0.4648 0.112 Uiso calc R 1
H H19B 0.6651 0.6929 -0.3819 0.112 Uiso calc R 1
H H19C 0.6883 0.9000 -0.3832 0.112 Uiso calc R 1
C C20 0.7906(4) 0.5657(8) -0.1790(3) 0.0662(13) Uani d . 1
H H20A 0.7606 0.5558 -0.2615 0.099 Uiso calc R 1
H H20B 0.8185 0.4504 -0.1473 0.099 Uiso calc R 1
H H20C 0.8634 0.6477 -0.1626 0.099 Uiso calc R 1
O O21 0.9324(3) 1.0220(6) -0.0125(3) 0.0772(10) Uani d . 1
O O22 0.6612(2) 0.7711(4) 0.0659(2) 0.0488(6) Uani d . 1
O O23 0.7526(3) 0.3336(4) 0.0465(3) 0.0703(9) Uani d . 1
O O24 0.9033(3) 0.3505(4) 0.2517(2) 0.0622(8) Uani d . 1
H H24A 0.8703 0.2670 0.2107 0.093 Uiso calc R 1
O O25 0.8999(3) 0.9757(4) 0.2247(2) 0.0606(8) Uani d . 1

loop_
_atom_site_aniso_label
_atom_site_aniso_U_11
_atom_site_aniso_U_22
_atom_site_aniso_U_33
_atom_site_aniso_U_12
_atom_site_aniso_U_13
_atom_site_aniso_U_23
C1 0.063(2) 0.055(2) 0.053(2) -0.016(2) -0.0118(17) 0.0048(19)
C2 0.067(3) 0.066(3) 0.069(3) -0.016(2) -0.023(2) 0.005(2)
C3 0.0452(19) 0.083(3) 0.060(2) -0.002(2) -0.0131(16) 0.008(2)
C4 0.060(2) 0.055(2) 0.0413(17) 0.007(2) -0.0084(14) 0.0052(18)
C5 0.0489(17) 0.048(2) 0.0361(15) 0.0046(17) -0.0003(12) 0.0018(15)
C6 0.092(3) 0.058(3) 0.047(2) -0.021(2) -0.013(2) 0.010(2)
C7 0.065(2) 0.050(2) 0.0436(18) -0.0144(19) 0.0050(16) 0.0002(17)
C8 0.0428(16) 0.0426(19) 0.0354(15) -0.0028(15) 0.0010(12) 0.0004(14)
C9 0.0410(15) 0.0418(18) 0.0366(16) 0.0028(15) 0.0019(12) -0.0002(14)
C10 0.0417(16) 0.046(2) 0.0340(15) 0.0028(14) -0.0012(12) -0.0024(14)
C11 0.0509(19) 0.046(2) 0.0425(17) -0.0007(17) 0.0029(14) -0.0019(16)
C12 0.0477(17) 0.047(2) 0.0401(17) 0.0042(17) 0.0006(14) 0.0037(16)
C13 0.0485(18) 0.052(2) 0.0368(17) -0.0017(18) 0.0028(14) 0.0007(16)
C14 0.0455(16) 0.048(2) 0.0377(16) -0.0012(17) 0.0053(13) -0.0040(15)
C15 0.077(3) 0.058(2) 0.0399(18) -0.002(2) -0.0067(17) 0.0035(19)
C16 0.080(3) 0.116(5) 0.045(2) -0.032(3) 0.0162(19) -0.020(3)
C17 0.056(2) 0.102(4) 0.064(2) -0.001(3) -0.0056(18) -0.007(3)
C18 0.100(4) 0.074(3) 0.067(3) 0.030(3) -0.016(3) 0.012(3)
C19 0.080(3) 0.099(4) 0.0387(18) 0.001(3) -0.0018(17) 0.008(2)
C20 0.056(2) 0.097(4) 0.0423(18) 0.025(2) 0.0020(16) -0.010(2)
O21 0.0695(18) 0.094(3) 0.0645(17) -0.0275(19) 0.0041(14) 0.0131(18)
O22 0.0502(13) 0.0533(15) 0.0429(12) 0.0029(12) 0.0092(10) -0.0047(12)
O23 0.098(2) 0.0409(15) 0.0573(17) -0.0057(17) -0.0207(15) -0.0002(13)
O24 0.083(2) 0.0443(14) 0.0480(15) 0.0025(15) -0.0127(13) 0.0021(13)
O25 0.082(2) 0.0460(16) 0.0466(14) -0.0063(15) -0.0051(13) -0.0062(13)

loop_
_atom_type_symbol
_atom_type_description
_atom_type_scat_dispersion_real
_atom_type_scat_dispersion_imag
_atom_type_scat_source
C C 0.0033 0.0016 'International Tables Vol C Tables 4.2.6.8 and 6.1.1.4'
H H 0.0000 0.0000 'International Tables Vol C Tables 4.2.6.8 and 6.1.1.4'
O O 0.0106 0.0060 'International Tables Vol C Tables 4.2.6.8 and 6.1.1.4'

loop_
_geom_angle_atom_site_label_1
_geom_angle_atom_site_label_2
_geom_angle_atom_site_label_3
_geom_angle
_geom_angle_publ_flag
C2 C1 C10 112.1(3) ?
C2 C1 H1A 109.2 ?
C10 C1 H1A 109.2 ?
C2 C1 H1B 109.2 ?
C10 C1 H1B 109.2 ?
H1A C1 H1B 107.9 ?
C3 C2 C1 111.8(4) ?
C3 C2 H2A 109.3 ?
C1 C2 H2A 109.3 ?
C3 C2 H2B 109.3 ?
C1 C2 H2B 109.3 ?
H2A C2 H2B 107.9 ?
C2 C3 C4 113.4(3) ?
C2 C3 H3A 108.9 ?
C4 C3 H3A 108.9 ?
C2 C3 H3B 108.9 ?
C4 C3 H3B 108.9 ?
H3A C3 H3B 107.7 ?
C18 C4 C19 107.2(4) ?
C18 C4 C3 108.0(4) ?
C19 C4 C3 110.6(4) ?
C18 C4 C5 108.0(4) ?
C19 C4 C5 115.5(3) ?
C3 C4 C5 107.3(3) ?
C6 C5 C10 113.4(3) ?
C6 C5 C4 112.1(3) ?
C10 C5 C4 116.3(3) ?
C6 C5 H5A 104.5 ?
C10 C5 H5A 104.5 ?
C4 C5 H5A 104.5 ?
C7 C6 C5 115.1(3) ?
C7 C6 H6A 108.5 ?
C5 C6 H6A 108.5 ?
C7 C6 H6B 108.5 ?
C5 C6 H6B 108.5 ?
H6A C6 H6B 107.5 ?
O21 C7 C8 119.4(3) ?
O21 C7 C6 121.7(4) ?
C8 C7 C6 118.5(3) ?
O22 C8 C9 58.5(2) yes
O22 C8 C7 121.4(3) ?
C9 C8 C7 114.4(3) ?
O22 C8 C14 107.1(2) ?
C9 C8 C14 122.1(3) ?
C7 C8 C14 118.9(3) ?
O22 C9 C8 59.7(2) yes
O22 C9 C11 113.6(3) ?
C8 C9 C11 113.3(3) ?
O22 C9 C10 113.2(3) ?
C8 C9 C10 120.3(3) ?
C11 C9 C10 121.1(3) ?
C20 C10 C9 106.4(3) ?
C20 C10 C1 111.4(4) ?
C9 C10 C1 108.3(3) ?
C20 C10 C5 114.9(3) ?
C9 C10 C5 107.7(3) ?
C1 C10 C5 107.9(3) ?
O23 C11 C12 117.4(4) ?
O23 C11 C9 123.1(3) ?
C12 C11 C9 119.5(3) ?
O24 C12 C13 120.4(3) ?
O24 C12 C11 113.9(3) ?
C13 C12 C11 125.5(3) ?
C12 C13 C14 118.8(3) ?
C12 C13 C15 120.8(4) ?
C14 C13 C15 120.3(4) ?
O25 C14 C13 123.3(3) ?
O25 C14 C8 117.0(3) ?
C13 C14 C8 119.4(3) ?
C17 C15 C16 114.2(4) ?
C17 C15 C13 115.1(4) ?
C16 C15 C13 110.6(4) ?
C17 C15 H15A 105.3 ?
C16 C15 H15A 105.3 ?
C13 C15 H15A 105.3 ?
C15 C16 H16A 109.5 ?
C15 C16 H16B 109.5 ?
H16A C16 H16B 109.5 ?
C15 C16 H16C 109.5 ?
H16A C16 H16C 109.5 ?
H16B C16 H16C 109.5 ?
C15 C17 H17A 109.5 ?
C15 C17 H17B 109.5 ?
H17A C17 H17B 109.5 ?
C15 C17 H17C 109.5 ?
H17A C17 H17C 109.5 ?
H17B C17 H17C 109.5 ?
C4 C18 H18A 109.5 ?
C4 C18 H18B 109.5 ?
H18A C18 H18B 109.5 ?
C4 C18 H18C 109.5 ?
H18A C18 H18C 109.5 ?
H18B C18 H18C 109.5 ?
C4 C19 H19A 109.5 ?
C4 C19 H19B 109.5 ?
H19A C19 H19B 109.5 ?
C4 C19 H19C 109.5 ?
H19A C19 H19C 109.5 ?
H19B C19 H19C 109.5 ?
C10 C20 H20A 109.5 ?
C10 C20 H20B 109.5 ?
H20A C20 H20B 109.5 ?
C10 C20 H20C 109.5 ?
H20A C20 H20C 109.5 ?
H20B C20 H20C 109.5 ?
C9 O22 C8 61.8(2) yes
C12 O24 H24A 109.5 ?

loop_
_geom_bond_atom_site_label_1
_geom_bond_atom_site_label_2
_geom_bond_distance
_geom_bond_publ_flag
C1 C2 1.536(5) ?
C1 C10 1.544(5) ?
C1 H1A 0.9700 ?
C1 H1B 0.9700 ?
C2 C3 1.511(8) ?
C2 H2A 0.9700 ?
C2 H2B 0.9700 ?
C3 C4 1.540(7) ?
C3 H3A 0.9700 ?
C3 H3B 0.9700 ?
C4 C18 1.532(7) ?
C4 C19 1.534(6) ?
C4 C5 1.572(4) ?
C5 C6 1.530(6) ?
C5 C10 1.547(5) ?
C5 H5A 0.9800 ?
C6 C7 1.499(5) ?
C6 H6A 0.9700 ?
C6 H6B 0.9700 ?
C7 O21 1.215(5) ?
C7 C8 1.495(5) ?
C8 O22 1.460(4) yes
C8 C9 1.491(5) ?
C8 C14 1.520(4) ?
C9 O22 1.441(4) yes
C9 C11 1.517(5) ?
C9 C10 1.543(4) ?
C10 C20 1.533(5) ?
C11 O23 1.204(5) ?
C11 C12 1.498(5) ?
C12 O24 1.341(5) ?
C12 C13 1.343(6) ?
C13 C14 1.452(6) ?
C13 C15 1.519(5) ?
C14 O25 1.229(5) ?
C15 C17 1.491(6) ?
C15 C16 1.508(7) ?
C15 H15A 0.9800 ?
C16 H16A 0.9600 ?
C16 H16B 0.9600 ?
C16 H16C 0.9600 ?
C17 H17A 0.9600 ?
C17 H17B 0.9600 ?
C17 H17C 0.9600 ?
C18 H18A 0.9600 ?
C18 H18B 0.9600 ?
C18 H18C 0.9600 ?
C19 H19A 0.9600 ?
C19 H19B 0.9600 ?
C19 H19C 0.9600 ?
C20 H20A 0.9600 ?
C20 H20B 0.9600 ?
C20 H20C 0.9600 ?
O24 H24A 0.8200 ?

loop_
_geom_hbond_atom_site_label_D
_geom_hbond_atom_site_label_H
_geom_hbond_atom_site_label_A
_geom_hbond_site_symmetry_A
_geom_hbond_distance_DH
_geom_hbond_distance_HA
_geom_hbond_distance_DA
_geom_hbond_angle_DHA
_geom_hbond_publ_flag
O24 H24A O25 1_545 0.82 2.20 2.820(4) 132.4 yes

loop_
_geom_torsion_atom_site_label_1
_geom_torsion_atom_site_label_2
_geom_torsion_atom_site_label_3
_geom_torsion_atom_site_label_4
_geom_torsion
_geom_torsion_publ_flag
C10 C1 C2 C3 -57.2(5) ?
C1 C2 C3 C4 57.3(6) ?
C2 C3 C4 C18 -169.2(4) ?
C2 C3 C4 C19 73.8(5) ?
C2 C3 C4 C5 -53.0(5) ?
C18 C4 C5 C6 -57.7(5) ?
C19 C4 C5 C6 62.3(5) ?
C3 C4 C5 C6 -173.9(4) ?
C18 C4 C5 C10 169.5(4) ?
C19 C4 C5 C10 -70.5(5) ?
C3 C4 C5 C10 53.3(4) ?
C10 C5 C6 C7 -34.5(5) ?
C4 C5 C6 C7 -168.8(4) ?
C5 C6 C7 O21 157.9(5) ?
C5 C6 C7 C8 -14.8(6) ?
O21 C7 C8 O22 159.1(4) ?
C6 C7 C8 O22 -28.1(6) ?
O21 C7 C8 C9 -134.2(4) ?
C6 C7 C8 C9 38.6(5) ?
O21 C7 C8 C14 22.1(6) ?
C6 C7 C8 C14 -165.0(4) ?
C7 C8 C9 O22 -113.1(3) ?
C14 C8 C9 O22 91.3(3) ?
O22 C8 C9 C11 -104.7(3) ?
C7 C8 C9 C11 142.2(3) ?
C14 C8 C9 C11 -13.3(4) ?
O22 C8 C9 C10 100.8(3) ?
C7 C8 C9 C10 -12.3(4) ?
C14 C8 C9 C10 -167.9(3) ?
O22 C9 C10 C20 157.5(4) ?
C8 C9 C10 C20 90.2(4) ?
C11 C9 C10 C20 -62.4(5) ?
O22 C9 C10 C1 -82.6(4) ?
C8 C9 C10 C1 -149.9(3) ?
C11 C9 C10 C1 57.5(4) ?
O22 C9 C10 C5 33.8(4) ?
C8 C9 C10 C5 -33.5(4) ?
C11 C9 C10 C5 173.9(3) ?
C2 C1 C10 C20 -73.3(5) ?
C2 C1 C10 C9 170.0(4) ?
C2 C1 C10 C5 53.7(5) ?
C6 C5 C10 C20 -61.5(4) ?
C4 C5 C10 C20 70.8(4) ?
C6 C5 C10 C9 57.0(4) ?
C4 C5 C10 C9 -170.8(3) ?
C6 C5 C10 C1 173.6(3) ?
C4 C5 C10 C1 -54.2(4) ?
O22 C9 C11 O23 121.8(4) ?
C8 C9 C11 O23 -172.5(4) ?
C10 C9 C11 O23 -18.1(6) ?
O22 C9 C11 C12 -58.4(4) ?
C8 C9 C11 C12 7.3(5) ?
C10 C9 C11 C12 161.6(3) ?
O23 C11 C12 O24 -2.4(6) ?
C9 C11 C12 O24 177.8(3) ?
O23 C11 C12 C13 -177.6(4) yes
C9 C11 C12 C13 2.6(6) ?
O24 C12 C13 C14 178.5(4) ?
C11 C12 C13 C14 -6.6(6) ?
O24 C12 C13 C15 -5.6(6) ?
C11 C12 C13 C15 169.3(4) ?
C12 C13 C14 O25 175.1(4) yes
C15 C13 C14 O25 -0.8(5) ?
C12 C13 C14 C8 0.3(5) ?
C15 C13 C14 C8 -175.7(3) ?
O22 C8 C14 O25 -101.8(4) ?
C9 C8 C14 O25 -164.9(3) ?
C7 C8 C14 O25 40.6(5) ?
O22 C8 C14 C13 73.3(4) ?
C9 C8 C14 C13 10.3(5) ?
C7 C8 C14 C13 -144.2(4) ?
C12 C13 C15 C17 124.0(5) ?
C14 C13 C15 C17 -60.2(6) ?
C12 C13 C15 C16 -104.8(5) ?
C14 C13 C15 C16 71.1(5) ?
C11 C9 O22 C8 104.2(3) ?
C10 C9 O22 C8 -112.7(3) ?
C7 C8 O22 C9 101.1(4) ?
C14 C8 O22 C9 -117.6(3) ?

loop_
_cod_related_entry_id
_cod_related_entry_database
_cod_related_entry_code
1 ChemSpider 10219250
